data_4301365
loop_
_publ_author_name
'Pierre Thu\'ery'

_publ_section_title
;
Uranyl-Lanthanide Heterometallic Complexes with Cucurbit[6]uril and
Perrhenate Ligands
;
_journal_name_full 'Inorganic Chemistry'
_journal_page_first 825
_journal_page_last 827
_journal_paper_doi 10.1021/ic802270n
_journal_volume 48
_journal_year 2009
_chemical_formula_sum 'C36 H58 N25 O44 Re4 Sm U'
_chemical_formula_weight 2678.25
_space_group_IT_number 14
_symmetry_cell_setting monoclinic
_symmetry_space_group_name_Hall '-P 2yn'
_symmetry_space_group_name_H-M 'P 1 21/n 1'
_atom_sites_solution_hydrogens geom
_atom_sites_solution_primary direct
_atom_sites_solution_secondary difmap
_audit_creation_method SHELXL-97
_cell_angle_alpha 90.00
_cell_angle_beta 90.738(2)
_cell_angle_gamma 90.00
_cell_formula_units_Z 4
_cell_length_a 12.3227(2)
_cell_length_b 25.4575(8)
_cell_length_c 20.8405(7)
_cell_measurement_reflns_used 146088
_cell_measurement_temperature 100(2)
_cell_measurement_theta_max 25.68
_cell_measurement_theta_min 2.91
_cell_volume 6537.2(3)
_computing_cell_refinement 'HKL2000 (Otwinowski & Minor, 1997)'
_computing_data_collection 'COLLECT (Nonius, 1998)'
_computing_data_reduction 'HKL2000 (Otwinowski & Minor, 1997)'
_computing_molecular_graphics 'SHELXTL (Sheldrick, 1999)'
_computing_publication_material 'SHELXTL (Sheldrick, 1999); PLATON (Spek, 2003)'
_computing_structure_refinement 'SHELXL-97 (Sheldrick, 1997)'
_computing_structure_solution 'SHELXS-97 (Sheldrick, 1997)'
_diffrn_ambient_temperature 100(2)
_diffrn_measured_fraction_theta_full 0.997
_diffrn_measured_fraction_theta_max 0.997
_diffrn_measurement_device_type 'Nonius Kappa-CCD area-detector diffractometer'
_diffrn_measurement_method 'two \f and four \w scans with 2\% steps (436 frames)'
_diffrn_radiation_monochromator graphite
_diffrn_radiation_source 'fine-focus sealed tube'
_diffrn_radiation_type MoK\a
_diffrn_radiation_wavelength 0.71073
_diffrn_reflns_av_R_equivalents 0.0354
_diffrn_reflns_av_sigmaI/netI 0.0465
_diffrn_reflns_limit_h_max 15
_diffrn_reflns_limit_h_min -15
_diffrn_reflns_limit_k_max 31
_diffrn_reflns_limit_k_min -31
_diffrn_reflns_limit_l_max 25
_diffrn_reflns_limit_l_min -25
_diffrn_reflns_number 146088
_diffrn_reflns_theta_full 25.68
_diffrn_reflns_theta_max 25.68
_diffrn_reflns_theta_min 2.91
_diffrn_standards_decay_% 0
_diffrn_standards_interval_time 0
_diffrn_standards_number 0
_exptl_absorpt_coefficient_mu 10.859
_exptl_absorpt_correction_T_max 0.648
_exptl_absorpt_correction_T_min 0.452
_exptl_absorpt_correction_type multi-scan
_exptl_absorpt_process_details 'SCALEPACK (Otwinowski & Minor, 1997)'
_exptl_crystal_colour 'translucent light yellow'
_exptl_crystal_density_diffrn 2.721
_exptl_crystal_density_method 'not measured'
_exptl_crystal_description irregular
_exptl_crystal_F_000 5020
_exptl_crystal_size_max 0.07
_exptl_crystal_size_mid 0.07
_exptl_crystal_size_min 0.04
_refine_diff_density_max 3.826
_refine_diff_density_min -2.311
_refine_diff_density_rms 0.222
_refine_ls_extinction_method none
_refine_ls_goodness_of_fit_ref 1.028
_refine_ls_hydrogen_treatment constr
_refine_ls_matrix_type full
_refine_ls_number_parameters 1000
_refine_ls_number_reflns 12373
_refine_ls_number_restraints 36
_refine_ls_restrained_S_all 1.035
_refine_ls_R_factor_all 0.0589
_refine_ls_R_factor_gt 0.0457
_refine_ls_shift/su_max 0.001
_refine_ls_shift/su_mean 0.000
_refine_ls_structure_factor_coef Fsqd
_refine_ls_weighting_details 'calc w=1/[\s^2^(Fo^2^)+(0.0610P)^2^+106.9493P] where P=(Fo^2^+2Fc^2^)/3'
_refine_ls_weighting_scheme calc
_refine_ls_wR_factor_gt 0.1185
_refine_ls_wR_factor_ref 0.1238
_reflns_number_gt 10330
_reflns_number_total 12373
_reflns_threshold_expression >2sigma(I)
_cod_data_source_file ic802270n_si_001_1.cif
_cod_data_source_block 1
_cod_original_sg_symbol_H-M 'P 21/n'
_cod_database_code 4301365

loop_
_symmetry_equiv_pos_as_xyz
'x, y, z'
'-x+1/2, y+1/2, -z+1/2'
'-x, -y, -z'
'x-1/2, -y-1/2, z-1/2'

loop_
_atom_site_label
_atom_site_type_symbol
_atom_site_fract_x
_atom_site_fract_y
_atom_site_fract_z
_atom_site_U_iso_or_equiv
_atom_site_adp_type
_atom_site_occupancy
_atom_site_symmetry_multiplicity
_atom_site_calc_flag
_atom_site_refinement_flags
_atom_site_disorder_assembly
_atom_site_disorder_group
U U -0.00106(3) 0.596472(16) 0.719413(19) 0.02614(11) Uani 1 1 d . . .
Sm Sm 0.19276(4) 0.806895(19) 0.67746(2) 0.01814(12) Uani 1 1 d . . .
Re1 Re -0.11566(3) 0.494051(16) 0.846915(19) 0.02236(11) Uani 1 1 d . . .
Re2 Re 0.30141(3) 0.739301(16) 0.84874(2) 0.02377(11) Uani 1 1 d . . .
Re3 Re -0.27398(5) 0.46257(2) 0.53777(4) 0.0618(2) Uani 1 1 d . . .
Re4 Re -0.09522(4) 0.951948(18) 0.76741(2) 0.03081(12) Uani 1 1 d . . .
O1 O -0.0870(6) 0.6514(3) 0.7245(4) 0.0363(19) Uani 1 1 d . . .
O2 O 0.0823(7) 0.5407(3) 0.7119(4) 0.038(2) Uani 1 1 d . . .
O3 O 0.0789(5) 0.6162(3) 0.8205(3) 0.0216(15) Uani 1 1 d . . .
O4 O 0.3025(5) 0.6350(3) 1.0788(3) 0.0260(16) Uani 1 1 d . . .
O5 O -0.0246(5) 0.7324(3) 0.8312(3) 0.0202(14) Uani 1 1 d . . .
O6 O 0.1989(6) 0.7624(3) 1.0910(4) 0.0320(18) Uani 1 1 d . . .
O7 O 0.1377(5) 0.8522(3) 0.7724(3) 0.0225(15) Uani 1 1 d . . .
O8 O 0.3340(6) 0.8755(4) 1.0435(4) 0.041(2) Uani 1 1 d . . .
O9 O 0.3687(5) 0.8348(3) 0.7132(3) 0.0240(15) Uani 1 1 d . . .
O10 O 0.5731(6) 0.8502(3) 0.9758(3) 0.0280(16) Uani 1 1 d . . .
O11 O 0.4837(6) 0.6994(3) 0.6981(3) 0.0259(16) Uani 1 1 d . . .
O12 O 0.6997(5) 0.7278(3) 0.9645(3) 0.0238(15) Uani 1 1 d . . .
O13 O 0.3427(6) 0.5957(3) 0.7492(3) 0.0298(17) Uani 1 1 d . . .
O14 O 0.5456(5) 0.6138(3) 1.0184(3) 0.0268(16) Uani 1 1 d . . .
O15 O -0.1023(7) 0.5511(3) 0.7980(4) 0.045(2) Uani 1 1 d . . .
O16 O -0.1068(7) 0.4365(3) 0.8070(5) 0.050(2) Uani 1 1 d . . .
O17 O -0.0166(7) 0.4951(3) 0.9039(4) 0.048(2) Uani 1 1 d . . .
O18 O -0.2343(7) 0.4978(3) 0.8878(4) 0.044(2) Uani 1 1 d . . .
O19 O 0.1638(6) 0.6458(3) 0.7080(4) 0.0329(18) Uani 1 1 d . . .
H19A H 0.2227 0.6285 0.7242 0.040 Uiso 1 1 d R . .
H19B H 0.1888 0.6779 0.7194 0.040 Uiso 1 1 d R . .
O20 O 0.0235(9) 0.6125(6) 0.6092(5) 0.064(3) Uani 1 1 d U . .
H20A H -0.0134 0.5912 0.5920 0.076 Uiso 1 1 d R . .
H20B H 0.0025 0.6463 0.6000 0.076 Uiso 1 1 d R . .
O21 O -0.1488(9) 0.5561(6) 0.6629(6) 0.060(3) Uani 1 1 d U . .
H21A H -0.1555 0.5216 0.6634 0.072 Uiso 1 1 d R . .
H21B H -0.2021 0.5690 0.6417 0.072 Uiso 1 1 d R . .
O22 O 0.2446(6) 0.7489(3) 0.7709(4) 0.0360(19) Uani 1 1 d . . .
O23 O 0.2057(6) 0.7139(4) 0.8986(4) 0.041(2) Uani 1 1 d . . .
O24 O 0.3449(8) 0.7978(3) 0.8798(5) 0.053(2) Uani 1 1 d . . .
O25 O 0.4082(7) 0.6966(4) 0.8447(4) 0.043(2) Uani 1 1 d . . .
O26 O 0.2261(5) 0.9074(3) 0.6394(3) 0.0223(15) Uani 1 1 d . . .
O27 O 0.2851(6) 0.8446(3) 0.5793(3) 0.0223(15) Uani 1 1 d . . .
O28 O 0.3016(6) 0.9257(3) 0.5481(4) 0.0315(17) Uani 1 1 d . . .
O29 O 0.0449(6) 0.7516(3) 0.7101(3) 0.0261(16) Uani 1 1 d . . .
H29A H 0.0398 0.7429 0.7534 0.031 Uiso 1 1 d R . .
H29B H 0.0595 0.7228 0.6954 0.031 Uiso 1 1 d R . .
O30 O 0.0277(5) 0.8562(3) 0.6473(3) 0.0244(15) Uani 1 1 d . . .
H30A H 0.0068 0.8882 0.6631 0.029 Uiso 1 1 d R . .
H30B H -0.0050 0.8578 0.6128 0.029 Uiso 1 1 d R . .
O31 O 0.1121(6) 0.7691(3) 0.5820(3) 0.0267(16) Uani 1 1 d . . .
H31A H 0.0515 0.7592 0.5876 0.032 Uiso 1 1 d R . .
H31B H 0.1183 0.7849 0.5463 0.032 Uiso 1 1 d R . .
O32 O 0.3102(6) 0.7402(3) 0.6368(4) 0.0300(17) Uani 1 1 d . . .
H32A H 0.3737 0.7362 0.6489 0.036 Uiso 1 1 d R . .
H32B H 0.3058 0.7172 0.6094 0.036 Uiso 1 1 d R . .
O33 O -0.2188(14) 0.4681(8) 0.6162(9) 0.077(5) Uani 1 1 d U . .
O34 O -0.1756(9) 0.4631(5) 0.4829(7) 0.086(4) Uani 1 1 d U . .
O35 O -0.3612(11) 0.5126(5) 0.5244(7) 0.085(4) Uani 1 1 d U . .
O36 O -0.3387(11) 0.4031(5) 0.5360(6) 0.082(4) Uani 1 1 d . . .
O37 O -0.0060(7) 0.9532(3) 0.7049(4) 0.044(2) Uani 1 1 d . . .
O38 O -0.1484(6) 0.8893(3) 0.7718(4) 0.041(2) Uani 1 1 d . . .
O39 O -0.1967(7) 0.9970(3) 0.7522(5) 0.042(2) Uani 1 1 d . . .
O40 O -0.0254(7) 0.9670(4) 0.8364(5) 0.052(2) Uani 1 1 d . . .
O41 O -0.1537(6) 0.7825(3) 0.6749(4) 0.0361(19) Uani 1 1 d . . .
H41A H -0.0947 0.7681 0.6699 0.043 Uiso 1 1 d R . .
H41B H -0.2046 0.7763 0.6432 0.043 Uiso 1 1 d R . .
O42 O 0.3889(11) 0.5659(6) 0.6168(5) 0.088(4) Uani 1 1 d . . .
H42A H 0.3740 0.5779 0.6598 0.106 Uiso 1 1 d R . .
H42B H 0.4405 0.5383 0.6203 0.106 Uiso 1 1 d R . .
O43 O 0.2416(9) 0.6555(5) 0.5671(5) 0.073(4) Uani 1 1 d . . .
H43A H 0.1804 0.6416 0.5431 0.088 Uiso 1 1 d R . .
H43B H 0.2855 0.6266 0.5642 0.088 Uiso 1 1 d R . .
O44 O -0.0771(9) 0.7328(6) 0.5354(6) 0.085(4) Uani 1 1 d U . .
N1 N 0.1754(6) 0.5684(3) 0.8953(4) 0.0215(18) Uani 1 1 d . . .
N2 N 0.0391(6) 0.6178(3) 0.9279(4) 0.0193(17) Uani 1 1 d . . .
N3 N 0.1340(6) 0.6279(3) 1.0301(4) 0.0210(17) Uani 1 1 d . . .
N4 N 0.2632(6) 0.5743(3) 0.9997(4) 0.0207(17) Uani 1 1 d . . .
N5 N -0.0361(6) 0.7058(3) 0.9364(4) 0.0159(16) Uani 1 1 d . . .
N6 N -0.0051(6) 0.7903(3) 0.9174(4) 0.0191(17) Uani 1 1 d . . .
N7 N 0.0709(7) 0.8029(3) 1.0255(4) 0.0266(19) Uani 1 1 d . . .
N8 N 0.0619(7) 0.7172(3) 1.0389(4) 0.0234(18) Uani 1 1 d . . .
N9 N 0.0987(6) 0.8646(3) 0.8787(4) 0.0191(17) Uani 1 1 d . . .
N10 N 0.2356(7) 0.9094(3) 0.8361(4) 0.0205(17) Uani 1 1 d . . .
N11 N 0.3165(6) 0.9161(3) 0.9445(4) 0.0227(18) Uani 1 1 d . . .
N12 N 0.1724(7) 0.8778(3) 0.9873(4) 0.0233(18) Uani 1 1 d . . .
N13 N 0.4130(6) 0.8970(3) 0.7893(4) 0.0216(18) Uani 1 1 d . . .
N14 N 0.5347(6) 0.8365(3) 0.7650(4) 0.0177(17) Uani 1 1 d . . .
N15 N 0.6219(7) 0.8450(3) 0.8696(4) 0.0223(18) Uani 1 1 d . . .
N16 N 0.4943(7) 0.9009(3) 0.8975(4) 0.0249(19) Uani 1 1 d . . .
N17 N 0.6074(6) 0.7487(3) 0.7581(4) 0.0169(16) Uani 1 1 d . . .
N18 N 0.6055(6) 0.6607(3) 0.7680(4) 0.0179(17) Uani 1 1 d . . .
N19 N 0.6833(6) 0.6725(3) 0.8757(4) 0.0194(17) Uani 1 1 d . . .
N20 N 0.7026(6) 0.7589(3) 0.8611(4) 0.0206(18) Uani 1 1 d . . .
N21 N 0.5043(6) 0.5843(3) 0.8032(4) 0.0199(17) Uani 1 1 d . . .
N22 N 0.3536(6) 0.5578(3) 0.8501(4) 0.0209(18) Uani 1 1 d . . .
N23 N 0.4421(6) 0.5571(3) 0.9568(4) 0.0205(17) Uani 1 1 d . . .
N24 N 0.5789(6) 0.5976(3) 0.9119(4) 0.0207(18) Uani 1 1 d . . .
N25 N 0.2712(6) 0.8937(3) 0.5888(4) 0.0196(17) Uani 1 1 d . . .
C1 C 0.0973(7) 0.6024(4) 0.8759(5) 0.0167(19) Uani 1 1 d . . .
C2 C 0.0771(8) 0.5929(4) 0.9861(4) 0.020(2) Uani 1 1 d . . .
H2 H 0.0194 0.5733 1.0074 0.024 Uiso 1 1 calc R . .
C3 C 0.1701(8) 0.5567(4) 0.9642(5) 0.021(2) Uani 1 1 d . . .
H3 H 0.1543 0.5195 0.9722 0.025 Uiso 1 1 calc R . .
C4 C 0.2395(8) 0.6153(4) 1.0410(5) 0.021(2) Uani 1 1 d . . .
C5 C -0.0558(8) 0.6507(4) 0.9228(5) 0.020(2) Uani 1 1 d . . .
H5A H -0.1099 0.6377 0.9523 0.024 Uiso 1 1 calc R . .
H5B H -0.0858 0.6476 0.8797 0.024 Uiso 1 1 calc R . .
C6 C 0.0810(8) 0.6668(4) 1.0701(5) 0.025(2) Uani 1 1 d . . .
H6A H 0.0119 0.6527 1.0837 0.030 Uiso 1 1 calc R . .
H6B H 0.1253 0.6725 1.1082 0.030 Uiso 1 1 calc R . .
C7 C -0.0199(7) 0.7415(4) 0.8890(5) 0.019(2) Uani 1 1 d . . .
C8 C -0.0220(8) 0.7888(4) 0.9862(4) 0.019(2) Uani 1 1 d . . .
H8 H -0.0867 0.8086 0.9982 0.023 Uiso 1 1 calc R . .
C9 C -0.0357(7) 0.7288(4) 0.9998(5) 0.018(2) Uani 1 1 d . . .
H9 H -0.1027 0.7212 1.0229 0.022 Uiso 1 1 calc R . .
C10 C 0.1187(8) 0.7602(4) 1.0541(5) 0.026(2) Uani 1 1 d . . .
C11 C -0.0047(7) 0.8375(4) 0.8796(5) 0.019(2) Uani 1 1 d . . .
H11A H -0.0591 0.8612 0.8961 0.023 Uiso 1 1 calc R . .
H11B H -0.0254 0.8287 0.8359 0.023 Uiso 1 1 calc R . .
C12 C 0.1055(9) 0.8571(4) 1.0377(5) 0.028(2) Uani 1 1 d . . .
H12A H 0.0419 0.8792 1.0420 0.034 Uiso 1 1 calc R . .
H12B H 0.1458 0.8584 1.0780 0.034 Uiso 1 1 calc R . .
C13 C 0.1569(7) 0.8729(4) 0.8251(5) 0.018(2) Uani 1 1 d . . .
C14 C 0.2288(8) 0.9304(4) 0.9015(5) 0.023(2) Uani 1 1 d . . .
H14 H 0.2177 0.9685 0.9009 0.027 Uiso 1 1 calc R . .
C15 C 0.1307(7) 0.9020(4) 0.9293(5) 0.019(2) Uani 1 1 d . . .
H15 H 0.0719 0.9267 0.9387 0.022 Uiso 1 1 calc R . .
C16 C 0.2809(8) 0.8873(4) 0.9967(5) 0.028(2) Uani 1 1 d . . .
C17 C 0.3113(8) 0.9261(4) 0.7882(5) 0.021(2) Uani 1 1 d . . .
H17A H 0.3269 0.9631 0.7946 0.025 Uiso 1 1 calc R . .
H17B H 0.2774 0.9222 0.7462 0.025 Uiso 1 1 calc R . .
C18 C 0.4292(8) 0.9340(4) 0.9398(5) 0.025(2) Uani 1 1 d . . .
H18A H 0.4297 0.9698 0.9237 0.030 Uiso 1 1 calc R . .
H18B H 0.4622 0.9343 0.9823 0.030 Uiso 1 1 calc R . .
C19 C 0.4323(8) 0.8545(4) 0.7529(5) 0.020(2) Uani 1 1 d . . .
C20 C 0.5939(8) 0.8708(4) 0.8096(5) 0.020(2) Uani 1 1 d . . .
H20 H 0.6566 0.8876 0.7898 0.024 Uiso 1 1 calc R . .
C21 C 0.5059(8) 0.9111(4) 0.8299(5) 0.022(2) Uani 1 1 d . . .
H21 H 0.5295 0.9472 0.8221 0.027 Uiso 1 1 calc R . .
C22 C 0.5630(8) 0.8630(4) 0.9200(5) 0.024(2) Uani 1 1 d . . .
C23 C 0.5867(8) 0.7981(4) 0.7275(5) 0.022(2) Uani 1 1 d . . .
H23A H 0.6554 0.8123 0.7134 0.026 Uiso 1 1 calc R . .
H23B H 0.5424 0.7917 0.6895 0.026 Uiso 1 1 calc R . .
C24 C 0.7180(8) 0.8129(4) 0.8759(5) 0.021(2) Uani 1 1 d . . .
H24A H 0.7733 0.8270 0.8480 0.025 Uiso 1 1 calc R . .
H24B H 0.7452 0.8157 0.9197 0.025 Uiso 1 1 calc R . .
C25 C 0.5565(8) 0.7031(4) 0.7377(5) 0.023(2) Uani 1 1 d . . .
C26 C 0.6974(7) 0.6771(4) 0.8073(4) 0.0176(19) Uani 1 1 d . . .
H26 H 0.7642 0.6597 0.7937 0.021 Uiso 1 1 calc R . .
C27 C 0.7028(8) 0.7372(4) 0.7952(4) 0.019(2) Uani 1 1 d . . .
H27 H 0.7688 0.7470 0.7723 0.023 Uiso 1 1 calc R . .
C28 C 0.6934(7) 0.7208(4) 0.9072(5) 0.019(2) Uani 1 1 d . . .
C29 C 0.5747(8) 0.6082(4) 0.7556(5) 0.021(2) Uani 1 1 d . . .
H29C H 0.6399 0.5871 0.7525 0.026 Uiso 1 1 calc R . .
H29D H 0.5379 0.6069 0.7142 0.026 Uiso 1 1 calc R . .
C30 C 0.6846(8) 0.6236(4) 0.9107(5) 0.022(2) Uani 1 1 d . . .
H30C H 0.7085 0.6303 0.9545 0.027 Uiso 1 1 calc R . .
H30D H 0.7368 0.6001 0.8913 0.027 Uiso 1 1 calc R . .
C31 C 0.3959(8) 0.5813(4) 0.7968(5) 0.022(2) Uani 1 1 d . . .
C32 C 0.4391(8) 0.5372(4) 0.8922(5) 0.022(2) Uani 1 1 d . . .
H32 H 0.4405 0.4987 0.8916 0.027 Uiso 1 1 calc R . .
C33 C 0.5439(8) 0.5608(4) 0.8628(5) 0.021(2) Uani 1 1 d . . .
H33 H 0.5988 0.5337 0.8550 0.026 Uiso 1 1 calc R . .
C34 C 0.5242(8) 0.5925(4) 0.9679(5) 0.021(2) Uani 1 1 d . . .
C35 C 0.2441(8) 0.5394(4) 0.8514(5) 0.023(2) Uani 1 1 d . . .
H35A H 0.2442 0.5027 0.8637 0.027 Uiso 1 1 calc R . .
H35B H 0.2130 0.5419 0.8085 0.027 Uiso 1 1 calc R . .
C36 C 0.3628(8) 0.5438(4) 1.0057(5) 0.022(2) Uani 1 1 d . . .
H36A H 0.3452 0.5067 1.0024 0.027 Uiso 1 1 calc R . .
H36B H 0.3948 0.5498 1.0478 0.027 Uiso 1 1 calc R . .

loop_
_atom_site_aniso_label
_atom_site_aniso_U_11
_atom_site_aniso_U_22
_atom_site_aniso_U_33
_atom_site_aniso_U_23
_atom_site_aniso_U_13
_atom_site_aniso_U_12
U 0.0237(2) 0.0349(2) 0.0198(2) 0.00491(16) -0.00258(15) 0.00000(16)
Sm 0.0165(2) 0.0223(3) 0.0156(2) 0.00193(19) -0.00125(18) -0.00034(19)
Re1 0.0220(2) 0.0231(2) 0.0219(2) 0.00096(16) -0.00150(16) -0.00611(16)
Re2 0.0210(2) 0.0263(2) 0.0240(2) 0.00335(17) 0.00060(16) 0.00182(16)
Re3 0.0530(4) 0.0360(3) 0.0955(5) 0.0159(3) -0.0279(3) -0.0063(3)
Re4 0.0258(2) 0.0305(2) 0.0361(3) 0.00967(19) 0.00069(19) 0.00445(18)
O1 0.020(4) 0.047(5) 0.041(5) 0.010(4) 0.003(3) 0.007(3)
O2 0.042(5) 0.035(4) 0.036(5) -0.013(4) -0.013(4) 0.008(4)
O3 0.021(3) 0.024(4) 0.020(4) -0.003(3) 0.000(3) -0.003(3)
O4 0.024(4) 0.028(4) 0.026(4) -0.008(3) -0.008(3) 0.004(3)
O5 0.023(4) 0.022(3) 0.016(4) 0.000(3) 0.003(3) -0.006(3)
O6 0.026(4) 0.045(5) 0.025(4) -0.005(3) -0.011(3) 0.008(3)
O7 0.018(3) 0.027(4) 0.023(4) 0.000(3) -0.003(3) 0.000(3)
O8 0.025(4) 0.071(6) 0.027(4) 0.005(4) -0.006(3) -0.015(4)
O9 0.017(3) 0.029(4) 0.026(4) -0.001(3) -0.005(3) 0.002(3)
O10 0.032(4) 0.035(4) 0.017(4) 0.005(3) -0.004(3) -0.002(3)
O11 0.023(4) 0.033(4) 0.022(4) 0.003(3) -0.011(3) -0.002(3)
O12 0.026(4) 0.024(4) 0.021(4) 0.001(3) -0.002(3) 0.004(3)
O13 0.025(4) 0.043(5) 0.021(4) -0.001(3) 0.000(3) -0.001(3)
O14 0.019(4) 0.041(4) 0.021(4) -0.003(3) -0.002(3) -0.002(3)
O15 0.041(5) 0.048(5) 0.045(5) 0.019(4) -0.008(4) -0.020(4)
O16 0.056(6) 0.040(5) 0.054(6) -0.038(4) -0.014(4) 0.013(4)
O17 0.052(5) 0.037(5) 0.054(6) 0.003(4) -0.029(5) -0.016(4)
O18 0.040(5) 0.049(5) 0.043(5) 0.015(4) 0.012(4) 0.012(4)
O19 0.028(4) 0.029(4) 0.042(5) 0.006(3) 0.016(3) -0.003(3)
O20 0.035(5) 0.124(8) 0.032(5) 0.022(6) 0.003(4) 0.031(6)
O21 0.046(6) 0.092(7) 0.042(6) -0.022(6) -0.018(5) -0.014(5)
O22 0.032(4) 0.045(5) 0.032(5) 0.014(4) -0.003(3) 0.009(4)
O23 0.025(4) 0.059(6) 0.040(5) 0.011(4) 0.001(4) -0.009(4)
O24 0.067(6) 0.032(5) 0.061(6) -0.008(4) -0.001(5) -0.013(4)
O25 0.037(5) 0.061(6) 0.030(5) 0.002(4) 0.001(4) 0.019(4)
O26 0.021(4) 0.024(4) 0.022(4) 0.000(3) 0.002(3) 0.004(3)
O27 0.028(4) 0.019(4) 0.019(4) -0.004(3) 0.002(3) -0.002(3)
O28 0.045(5) 0.026(4) 0.024(4) 0.006(3) 0.006(3) -0.010(3)
O29 0.025(4) 0.033(4) 0.021(4) -0.001(3) 0.002(3) -0.008(3)
O30 0.026(4) 0.026(4) 0.022(4) 0.003(3) -0.009(3) 0.006(3)
O31 0.021(4) 0.041(4) 0.019(4) 0.001(3) -0.004(3) -0.009(3)
O32 0.031(4) 0.030(4) 0.030(4) -0.003(3) -0.010(3) 0.007(3)
O33 0.069(8) 0.085(9) 0.077(8) -0.003(7) -0.024(7) 0.019(7)
O34 0.058(6) 0.083(7) 0.118(8) 0.046(6) 0.014(6) -0.008(5)
O35 0.078(7) 0.076(7) 0.102(8) 0.023(6) -0.005(6) 0.003(6)
O36 0.094(9) 0.064(7) 0.090(9) 0.016(7) 0.025(7) -0.006(6)
O37 0.050(5) 0.029(4) 0.052(6) 0.008(4) 0.010(4) 0.005(4)
O38 0.030(4) 0.036(5) 0.059(6) 0.016(4) 0.005(4) 0.003(4)
O39 0.034(5) 0.032(4) 0.061(6) -0.003(4) -0.009(4) 0.005(4)
O40 0.041(5) 0.069(6) 0.047(6) 0.012(5) -0.012(4) 0.004(5)
O41 0.026(4) 0.054(5) 0.028(4) 0.001(4) -0.001(3) -0.002(4)
O42 0.095(9) 0.126(11) 0.044(7) -0.018(7) -0.005(6) 0.013(8)
O43 0.064(7) 0.084(8) 0.072(8) -0.046(6) -0.028(6) 0.020(6)
O44 0.059(6) 0.112(8) 0.083(7) -0.041(6) 0.008(5) -0.023(6)
N1 0.021(4) 0.022(4) 0.021(4) -0.002(3) 0.001(3) 0.000(3)
N2 0.021(4) 0.016(4) 0.021(4) 0.004(3) 0.002(3) -0.002(3)
N3 0.020(4) 0.024(4) 0.018(4) -0.003(3) -0.001(3) 0.001(3)
N4 0.015(4) 0.023(4) 0.024(5) -0.005(3) 0.000(3) 0.003(3)
N5 0.011(4) 0.024(4) 0.013(4) 0.000(3) 0.002(3) 0.002(3)
N6 0.021(4) 0.019(4) 0.018(4) 0.003(3) -0.003(3) 0.003(3)
N7 0.026(5) 0.032(5) 0.022(5) -0.001(4) -0.003(4) -0.002(4)
N8 0.020(4) 0.033(5) 0.016(4) -0.002(4) -0.006(3) 0.006(4)
N9 0.014(4) 0.022(4) 0.021(4) -0.003(3) -0.003(3) 0.002(3)
N10 0.023(4) 0.021(4) 0.017(4) -0.002(3) 0.001(3) -0.001(3)
N11 0.016(4) 0.029(5) 0.023(5) -0.004(4) -0.002(3) -0.001(3)
N12 0.022(4) 0.029(5) 0.018(4) -0.007(4) -0.002(3) 0.000(4)
N13 0.012(4) 0.029(5) 0.024(5) -0.001(4) -0.006(3) 0.002(3)
N14 0.014(4) 0.022(4) 0.017(4) 0.004(3) -0.004(3) -0.003(3)
N15 0.023(4) 0.025(4) 0.019(4) 0.004(3) -0.005(3) 0.002(3)
N16 0.024(4) 0.023(4) 0.029(5) -0.002(4) -0.002(4) 0.000(3)
N17 0.016(4) 0.025(4) 0.009(4) 0.001(3) 0.002(3) 0.004(3)
N18 0.015(4) 0.023(4) 0.015(4) 0.004(3) -0.004(3) 0.007(3)
N19 0.021(4) 0.026(4) 0.010(4) 0.006(3) 0.000(3) 0.001(3)
N20 0.021(4) 0.028(4) 0.014(4) 0.002(3) 0.002(3) 0.001(3)
N21 0.018(4) 0.030(5) 0.012(4) -0.002(3) -0.001(3) 0.000(3)
N22 0.018(4) 0.025(4) 0.019(4) -0.002(3) -0.006(3) 0.002(3)
N23 0.018(4) 0.024(4) 0.020(4) 0.004(3) 0.000(3) -0.002(3)
N24 0.015(4) 0.027(4) 0.020(4) -0.006(3) -0.001(3) 0.000(3)
N25 0.014(4) 0.026(4) 0.019(4) -0.001(4) -0.003(3) -0.006(3)
C1 0.011(4) 0.017(5) 0.021(5) -0.002(4) -0.002(4) -0.003(4)
C2 0.019(5) 0.026(5) 0.014(5) 0.008(4) -0.002(4) -0.001(4)
C3 0.021(5) 0.023(5) 0.019(5) 0.006(4) -0.001(4) -0.001(4)
C4 0.027(5) 0.018(5) 0.018(5) 0.004(4) 0.004(4) 0.002(4)
C5 0.017(5) 0.027(5) 0.017(5) 0.007(4) -0.006(4) -0.003(4)
C6 0.025(5) 0.039(6) 0.012(5) 0.001(4) 0.001(4) 0.006(5)
C7 0.011(4) 0.021(5) 0.024(6) 0.001(4) 0.003(4) 0.001(4)
C8 0.016(5) 0.031(5) 0.011(5) 0.000(4) 0.003(4) 0.003(4)
C9 0.011(4) 0.026(5) 0.017(5) 0.000(4) -0.002(4) 0.002(4)
C10 0.024(5) 0.035(6) 0.018(5) -0.006(4) 0.002(4) 0.001(4)
C11 0.013(5) 0.025(5) 0.019(5) 0.001(4) -0.002(4) 0.002(4)
C12 0.028(6) 0.039(6) 0.017(5) -0.007(5) -0.001(4) 0.002(5)
C13 0.012(4) 0.017(5) 0.026(6) 0.002(4) -0.007(4) 0.007(4)
C14 0.023(5) 0.014(5) 0.031(6) -0.002(4) -0.005(4) 0.001(4)
C15 0.015(5) 0.023(5) 0.018(5) -0.007(4) -0.003(4) 0.000(4)
C16 0.026(6) 0.034(6) 0.022(6) -0.008(5) -0.005(4) -0.003(5)
C17 0.018(5) 0.022(5) 0.022(5) 0.003(4) 0.001(4) -0.002(4)
C18 0.022(5) 0.028(5) 0.024(5) -0.009(4) -0.003(4) 0.002(4)
C19 0.018(5) 0.028(5) 0.015(5) 0.006(4) 0.000(4) 0.000(4)
C20 0.017(5) 0.024(5) 0.018(5) 0.002(4) -0.004(4) -0.005(4)
C21 0.018(5) 0.024(5) 0.025(6) 0.004(4) -0.006(4) -0.005(4)
C22 0.017(5) 0.026(5) 0.028(6) -0.002(4) -0.003(4) -0.007(4)
C23 0.018(5) 0.034(6) 0.013(5) 0.005(4) -0.001(4) 0.000(4)
C24 0.016(5) 0.025(5) 0.021(5) 0.000(4) -0.004(4) -0.001(4)
C25 0.021(5) 0.033(6) 0.017(5) 0.002(4) 0.010(4) 0.008(4)
C26 0.016(5) 0.021(5) 0.016(5) -0.002(4) 0.002(4) 0.006(4)
C27 0.019(5) 0.026(5) 0.013(5) 0.001(4) 0.002(4) 0.000(4)
C28 0.012(5) 0.027(5) 0.019(5) 0.000(4) -0.002(4) 0.006(4)
C29 0.024(5) 0.026(5) 0.013(5) -0.003(4) 0.000(4) 0.003(4)
C30 0.020(5) 0.027(5) 0.019(5) -0.003(4) -0.001(4) -0.002(4)
C31 0.021(5) 0.029(5) 0.016(5) -0.006(4) -0.006(4) 0.002(4)
C32 0.015(5) 0.023(5) 0.029(6) -0.003(4) 0.001(4) 0.004(4)
C33 0.020(5) 0.024(5) 0.020(5) 0.002(4) -0.004(4) 0.004(4)
C34 0.015(5) 0.030(5) 0.019(5) 0.005(4) -0.001(4) 0.007(4)
C35 0.030(6) 0.023(5) 0.015(5) -0.005(4) -0.006(4) -0.002(4)
C36 0.016(5) 0.026(5) 0.024(5) 0.008(4) -0.005(4) 0.007(4)
O 0.036(2) 0.023(2) 0.028(2) -0.0006(18) -0.0070(19) 0.0054(19)
O1A 0.040(9) 0.060(10) 0.081(13) -0.010(9) 0.042(9) -0.024(8)

loop_
_atom_type_symbol
_atom_type_description
_atom_type_scat_dispersion_real
_atom_type_scat_dispersion_imag
_atom_type_scat_source
C C 0.0033 0.0016 'International Tables Vol C Tables 4.2.6.8 and 6.1.1.4'
H H 0.0000 0.0000 'International Tables Vol C Tables 4.2.6.8 and 6.1.1.4'
N N 0.0061 0.0033 'International Tables Vol C Tables 4.2.6.8 and 6.1.1.4'
O O 0.0106 0.0060 'International Tables Vol C Tables 4.2.6.8 and 6.1.1.4'
Sm Sm -0.1638 3.4418 'International Tables Vol C Tables 4.2.6.8 and 6.1.1.4'
Re Re -1.0185 7.2310 'International Tables Vol C Tables 4.2.6.8 and 6.1.1.4'
U U -9.6767 9.6646 'International Tables Vol C Tables 4.2.6.8 and 6.1.1.4'

loop_
_geom_angle_atom_site_label_1
_geom_angle_atom_site_label_2
_geom_angle_atom_site_label_3
_geom_angle
_geom_angle_site_symmetry_1
_geom_angle_site_symmetry_3
_geom_angle_publ_flag
O1 U O2 177.9(4) . . ?
O1 U O20 90.3(4) . . ?
O2 U O20 88.3(4) . . ?
O1 U O3 91.2(3) . . ?
O2 U O3 90.8(3) . . ?
O20 U O3 140.7(4) . . ?
O1 U O15 91.3(4) . . ?
O2 U O15 89.0(4) . . ?
O20 U O15 146.4(4) . . ?
O3 U O15 72.9(3) . . ?
O1 U O21 85.2(4) . . ?
O2 U O21 93.0(4) . . ?
O20 U O21 72.5(5) . . ?
O3 U O21 146.7(4) . . ?
O15 U O21 74.1(4) . . ?
O1 U O19 95.8(3) . . ?
O2 U O19 85.3(3) . . ?
O20 U O19 72.2(4) . . ?
O3 U O19 68.6(3) . . ?
O15 U O19 140.9(3) . . ?
O21 U O19 144.7(4) . . ?
O9 Sm O32 76.8(2) . . ?
O9 Sm O7 82.3(2) . . ?
O32 Sm O7 144.4(2) . . ?
O9 Sm O29 140.5(2) . . ?
O32 Sm O29 98.5(3) . . ?
O7 Sm O29 79.9(2) . . ?
O9 Sm O31 137.5(2) . . ?
O32 Sm O31 70.7(2) . . ?
O7 Sm O31 139.0(2) . . ?
O29 Sm O31 72.2(2) . . ?
O9 Sm O30 132.1(2) . . ?
O32 Sm O30 140.5(2) . . ?
O7 Sm O30 74.0(2) . . ?
O29 Sm O30 75.2(2) . . ?
O31 Sm O30 70.3(2) . . ?
O9 Sm O22 73.3(3) . . ?
O32 Sm O22 73.1(3) . . ?
O7 Sm O22 73.5(3) . . ?
O29 Sm O22 67.9(3) . . ?
O31 Sm O22 120.1(3) . . ?
O30 Sm O22 134.1(2) . . ?
O9 Sm O27 74.1(2) . . ?
O32 Sm O27 72.8(2) . . ?
O7 Sm O27 128.1(2) . . ?
O29 Sm O27 142.8(2) . . ?
O31 Sm O27 70.8(2) . . ?
O30 Sm O27 88.8(2) . . ?
O22 Sm O27 137.0(2) . . ?
O9 Sm O26 70.8(2) . . ?
O32 Sm O26 118.1(2) . . ?
O7 Sm O26 80.4(2) . . ?
O29 Sm O26 138.8(2) . . ?
O31 Sm O26 101.4(2) . . ?
O30 Sm O26 64.7(2) . . ?
O22 Sm O26 137.8(2) . . ?
O27 Sm O26 48.5(2) . . ?
O16 Re1 O17 107.9(4) . . ?
O16 Re1 O18 110.9(5) . . ?
O17 Re1 O18 105.3(5) . . ?
O16 Re1 O15 114.7(5) . . ?
O17 Re1 O15 108.5(4) . . ?
O18 Re1 O15 109.0(4) . . ?
O24 Re2 O23 108.4(5) . . ?
O24 Re2 O25 109.6(5) . . ?
O23 Re2 O25 109.1(4) . . ?
O24 Re2 O22 110.2(4) . . ?
O23 Re2 O22 109.9(4) . . ?
O25 Re2 O22 109.7(4) . . ?
O34 Re3 O35 110.2(6) . . ?
O34 Re3 O36 109.5(6) . . ?
O35 Re3 O36 111.6(6) . . ?
O34 Re3 O33 110.9(8) . . ?
O35 Re3 O33 109.2(8) . . ?
O36 Re3 O33 105.4(8) . . ?
O40 Re4 O37 108.3(5) . . ?
O40 Re4 O39 111.2(4) . . ?
O37 Re4 O39 108.6(4) . . ?
O40 Re4 O38 110.5(4) . . ?
O37 Re4 O38 107.8(4) . . ?
O39 Re4 O38 110.5(4) . . ?
C1 O3 U 147.9(6) . . ?
C13 O7 Sm 152.2(6) . . ?
C19 O9 Sm 153.1(7) . . ?
Re1 O15 U 147.6(5) . . ?
U O19 H19A 112.4 . . ?
U O19 H19B 137.1 . . ?
H19A O19 H19B 94.0 . . ?
U O20 H20A 104.1 . . ?
U O20 H20B 109.0 . . ?
H20A O20 H20B 112.9 . . ?
U O21 H21A 119.5 . . ?
U O21 H21B 131.9 . . ?
H21A O21 H21B 108.6 . . ?
Re2 O22 Sm 151.6(5) . . ?
N25 O26 Sm 93.2(5) . . ?
N25 O27 Sm 100.5(5) . . ?
Sm O29 H29A 118.2 . . ?
Sm O29 H29B 104.4 . . ?
H29A O29 H29B 99.8 . . ?
Sm O30 H30A 126.6 . . ?
Sm O30 H30B 129.9 . . ?
H30A O30 H30B 97.7 . . ?
Sm O31 H31A 112.4 . . ?
Sm O31 H31B 119.6 . . ?
H31A O31 H31B 111.8 . . ?
Sm O32 H32A 123.6 . . ?
Sm O32 H32B 136.0 . . ?
H32A O32 H32B 100.3 . . ?
H41A O41 H41B 115.5 . . ?
H42A O42 H42B 107.5 . . ?
H43A O43 H43B 97.5 . . ?
C1 N1 C35 123.6(8) . . ?
C1 N1 C3 112.5(8) . . ?
C35 N1 C3 123.0(8) . . ?
C1 N2 C5 122.9(8) . . ?
C1 N2 C2 111.9(8) . . ?
C5 N2 C2 124.9(8) . . ?
C4 N3 C2 114.5(8) . . ?
C4 N3 C6 120.1(8) . . ?
C2 N3 C6 124.2(8) . . ?
C4 N4 C3 112.6(8) . . ?
C4 N4 C36 122.2(8) . . ?
C3 N4 C36 123.0(8) . . ?
C7 N5 C9 113.3(8) . . ?
C7 N5 C5 122.0(8) . . ?
C9 N5 C5 124.7(8) . . ?
C7 N6 C11 121.1(8) . . ?
C7 N6 C8 112.2(8) . . ?
C11 N6 C8 124.4(8) . . ?
C10 N7 C8 112.4(8) . . ?
C10 N7 C12 123.3(8) . . ?
C8 N7 C12 124.1(8) . . ?
C10 N8 C6 122.5(8) . . ?
C10 N8 C9 112.9(8) . . ?
C6 N8 C9 123.3(8) . . ?
C13 N9 C11 124.1(8) . . ?
C13 N9 C15 110.6(8) . . ?
C11 N9 C15 121.8(8) . . ?
C13 N10 C17 123.5(8) . . ?
C13 N10 C14 110.9(8) . . ?
C17 N10 C14 125.6(8) . . ?
C16 N11 C14 112.3(8) . . ?
C16 N11 C18 121.8(8) . . ?
C14 N11 C18 125.6(9) . . ?
C16 N12 C15 112.3(8) . . ?
C16 N12 C12 121.7(9) . . ?
C15 N12 C12 124.4(8) . . ?
C19 N13 C17 124.0(8) . . ?
C19 N13 C21 112.4(8) . . ?
C17 N13 C21 123.6(8) . . ?
C19 N14 C23 123.8(8) . . ?
C19 N14 C20 111.8(8) . . ?
C23 N14 C20 122.6(8) . . ?
C22 N15 C24 124.3(8) . . ?
C22 N15 C20 113.0(8) . . ?
C24 N15 C20 121.4(8) . . ?
C22 N16 C21 113.2(9) . . ?
C22 N16 C18 122.9(9) . . ?
C21 N16 C18 123.1(8) . . ?
C25 N17 C23 121.5(8) . . ?
C25 N17 C27 111.3(8) . . ?
C23 N17 C27 124.1(8) . . ?
C25 N18 C29 122.7(8) . . ?
C25 N18 C26 111.4(8) . . ?
C29 N18 C26 125.6(7) . . ?
C28 N19 C26 112.4(8) . . ?
C28 N19 C30 121.4(8) . . ?
C26 N19 C30 124.7(8) . . ?
C28 N20 C24 122.9(8) . . ?
C28 N20 C27 112.8(8) . . ?
C24 N20 C27 124.1(8) . . ?
C31 N21 C33 112.6(8) . . ?
C31 N21 C29 123.7(8) . . ?
C33 N21 C29 123.7(8) . . ?
C31 N22 C35 121.8(8) . . ?
C31 N22 C32 111.5(8) . . ?
C35 N22 C32 123.0(8) . . ?
C34 N23 C32 113.6(8) . . ?
C34 N23 C36 122.2(8) . . ?
C32 N23 C36 124.1(8) . . ?
C34 N24 C33 113.5(8) . . ?
C34 N24 C30 120.6(8) . . ?
C33 N24 C30 122.5(8) . . ?
O28 N25 O26 122.5(8) . . ?
O28 N25 O27 119.7(8) . . ?
O26 N25 O27 117.8(8) . . ?
O3 C1 N1 126.0(9) . . ?
O3 C1 N2 125.0(8) . . ?
N1 C1 N2 109.0(8) . . ?
N2 C2 N3 114.1(8) . . ?
N2 C2 C3 104.4(8) . . ?
N3 C2 C3 101.5(7) . . ?
N2 C2 H2 112.0 . . ?
N3 C2 H2 112.0 . . ?
C3 C2 H2 112.0 . . ?
N4 C3 N1 113.4(8) . . ?
N4 C3 C2 104.6(8) . . ?
N1 C3 C2 102.1(7) . . ?
N4 C3 H3 112.0 . . ?
N1 C3 H3 112.0 . . ?
C2 C3 H3 112.0 . . ?
O4 C4 N3 128.2(9) . . ?
O4 C4 N4 125.4(9) . . ?
N3 C4 N4 106.5(8) . . ?
N2 C5 N5 114.4(7) . . ?
N2 C5 H5A 108.7 . . ?
N5 C5 H5A 108.7 . . ?
N2 C5 H5B 108.7 . . ?
N5 C5 H5B 108.7 . . ?
H5A C5 H5B 107.6 . . ?
N8 C6 N3 114.5(8) . . ?
N8 C6 H6A 108.6 . . ?
N3 C6 H6A 108.6 . . ?
N8 C6 H6B 108.6 . . ?
N3 C6 H6B 108.6 . . ?
H6A C6 H6B 107.6 . . ?
O5 C7 N5 125.6(9) . . ?
O5 C7 N6 126.3(9) . . ?
N5 C7 N6 108.0(8) . . ?
N7 C8 N6 115.5(8) . . ?
N7 C8 C9 103.1(7) . . ?
N6 C8 C9 102.9(7) . . ?
N7 C8 H8 111.5 . . ?
N6 C8 H8 111.5 . . ?
C9 C8 H8 111.5 . . ?
N5 C9 N8 114.7(8) . . ?
N5 C9 C8 103.2(7) . . ?
N8 C9 C8 101.9(7) . . ?
N5 C9 H9 112.1 . . ?
N8 C9 H9 112.1 . . ?
C8 C9 H9 112.1 . . ?
O6 C10 N8 126.2(10) . . ?
O6 C10 N7 124.6(10) . . ?
N8 C10 N7 109.1(9) . . ?
N6 C11 N9 114.6(7) . . ?
N6 C11 H11A 108.6 . . ?
N9 C11 H11A 108.6 . . ?
N6 C11 H11B 108.6 . . ?
N9 C11 H11B 108.6 . . ?
H11A C11 H11B 107.6 . . ?
N12 C12 N7 112.6(8) . . ?
N12 C12 H12A 109.1 . . ?
N7 C12 H12A 109.1 . . ?
N12 C12 H12B 109.1 . . ?
N7 C12 H12B 109.1 . . ?
H12A C12 H12B 107.8 . . ?
O7 C13 N9 124.8(9) . . ?
O7 C13 N10 124.6(9) . . ?
N9 C13 N10 110.5(8) . . ?
N11 C14 N10 115.7(8) . . ?
N11 C14 C15 103.6(8) . . ?
N10 C14 C15 103.7(7) . . ?
N11 C14 H14 111.1 . . ?
N10 C14 H14 111.1 . . ?
C15 C14 H14 111.1 . . ?
N12 C15 N9 114.3(8) . . ?
N12 C15 C14 104.2(7) . . ?
N9 C15 C14 103.8(8) . . ?
N12 C15 H15 111.3 . . ?
N9 C15 H15 111.3 . . ?
C14 C15 H15 111.3 . . ?
O8 C16 N12 126.1(11) . . ?
O8 C16 N11 126.3(10) . . ?
N12 C16 N11 107.4(9) . . ?
N10 C17 N13 113.9(8) . . ?
N10 C17 H17A 108.8 . . ?
N13 C17 H17A 108.8 . . ?
N10 C17 H17B 108.8 . . ?
N13 C17 H17B 108.8 . . ?
H17A C17 H17B 107.7 . . ?
N16 C18 N11 112.8(8) . . ?
N16 C18 H18A 109.0 . . ?
N11 C18 H18A 109.0 . . ?
N16 C18 H18B 109.0 . . ?
N11 C18 H18B 109.0 . . ?
H18A C18 H18B 107.8 . . ?
O9 C19 N13 126.0(9) . . ?
O9 C19 N14 124.4(9) . . ?
N13 C19 N14 109.6(8) . . ?
N15 C20 N14 113.0(8) . . ?
N15 C20 C21 102.9(8) . . ?
N14 C20 C21 102.9(7) . . ?
N15 C20 H20 112.4 . . ?
N14 C20 H20 112.4 . . ?
C21 C20 H20 112.4 . . ?
N16 C21 N13 115.8(8) . . ?
N16 C21 C20 103.0(8) . . ?
N13 C21 C20 103.0(8) . . ?
N16 C21 H21 111.4 . . ?
N13 C21 H21 111.4 . . ?
C20 C21 H21 111.4 . . ?
O10 C22 N15 126.8(10) . . ?
O10 C22 N16 125.1(10) . . ?
N15 C22 N16 107.9(9) . . ?
N14 C23 N17 116.3(8) . . ?
N14 C23 H23A 108.2 . . ?
N17 C23 H23A 108.2 . . ?
N14 C23 H23B 108.2 . . ?
N17 C23 H23B 108.2 . . ?
H23A C23 H23B 107.4 . . ?
N20 C24 N15 114.8(8) . . ?
N20 C24 H24A 108.6 . . ?
N15 C24 H24A 108.6 . . ?
N20 C24 H24B 108.6 . . ?
N15 C24 H24B 108.6 . . ?
H24A C24 H24B 107.5 . . ?
O11 C25 N17 127.0(9) . . ?
O11 C25 N18 124.3(10) . . ?
N17 C25 N18 108.6(8) . . ?
N19 C26 N18 115.6(8) . . ?
N19 C26 C27 104.3(7) . . ?
N18 C26 C27 103.2(7) . . ?
N19 C26 H26 111.1 . . ?
N18 C26 H26 111.1 . . ?
C27 C26 H26 111.1 . . ?
N17 C27 N20 114.4(8) . . ?
N17 C27 C26 104.6(8) . . ?
N20 C27 C26 102.5(7) . . ?
N17 C27 H27 111.6 . . ?
N20 C27 H27 111.6 . . ?
C26 C27 H27 111.6 . . ?
O12 C28 N20 125.6(9) . . ?
O12 C28 N19 126.8(9) . . ?
N20 C28 N19 107.5(8) . . ?
N18 C29 N21 115.6(8) . . ?
N18 C29 H29C 108.4 . . ?
N21 C29 H29C 108.4 . . ?
N18 C29 H29D 108.4 . . ?
N21 C29 H29D 108.4 . . ?
H29C C29 H29D 107.5 . . ?
N19 C30 N24 113.3(8) . . ?
N19 C30 H30C 108.9 . . ?
N24 C30 H30C 108.9 . . ?
N19 C30 H30D 108.9 . . ?
N24 C30 H30D 108.9 . . ?
H30C C30 H30D 107.7 . . ?
O13 C31 N21 125.4(10) . . ?
O13 C31 N22 125.2(9) . . ?
N21 C31 N22 109.4(8) . . ?
N23 C32 N22 116.4(8) . . ?
N23 C32 C33 102.7(8) . . ?
N22 C32 C33 102.7(8) . . ?
N23 C32 H32 111.4 . . ?
N22 C32 H32 111.4 . . ?
C33 C32 H32 111.4 . . ?
N24 C33 N21 115.5(8) . . ?
N24 C33 C32 102.2(8) . . ?
N21 C33 C32 102.9(7) . . ?
N24 C33 H33 111.8 . . ?
N21 C33 H33 111.8 . . ?
C32 C33 H33 111.8 . . ?
O14 C34 N24 126.7(9) . . ?
O14 C34 N23 126.4(9) . . ?
N24 C34 N23 106.8(8) . . ?
N22 C35 N1 113.8(8) . . ?
N22 C35 H35A 108.8 . . ?
N1 C35 H35A 108.8 . . ?
N22 C35 H35B 108.8 . . ?
N1 C35 H35B 108.8 . . ?
H35A C35 H35B 107.7 . . ?
N4 C36 N23 112.7(8) . . ?
N4 C36 H36A 109.0 . . ?
N23 C36 H36A 109.0 . . ?
N4 C36 H36B 109.0 . . ?
N23 C36 H36B 109.0 . . ?
H36A C36 H36B 107.8 . . ?

loop_
_geom_bond_atom_site_label_1
_geom_bond_atom_site_label_2
_geom_bond_distance
_geom_bond_site_symmetry_2
_geom_bond_publ_flag
U O1 1.757(8) . ?
U O2 1.760(8) . ?
U O20 2.356(11) . ?
U O3 2.369(7) . ?
U O15 2.372(8) . ?
U O21 2.388(10) . ?
U O19 2.403(7) . ?
U Sm 5.9345(7) . ?
Sm O9 2.391(6) . ?
Sm O32 2.394(7) . ?
Sm O7 2.395(7) . ?
Sm O29 2.407(7) . ?
Sm O31 2.412(7) . ?
Sm O30 2.465(6) . ?
Sm O22 2.520(7) . ?
Sm O27 2.543(7) . ?
Sm O26 2.711(7) . ?
Re1 O16 1.690(7) . ?
Re1 O17 1.693(8) . ?
Re1 O18 1.704(8) . ?
Re1 O15 1.784(8) . ?
Re2 O24 1.708(9) . ?
Re2 O23 1.709(8) . ?
Re2 O25 1.709(8) . ?
Re2 O22 1.776(8) . ?
Re3 O34 1.678(13) . ?
Re3 O35 1.688(13) . ?
Re3 O36 1.712(12) . ?
Re3 O33 1.767(17) . ?
Re4 O40 1.710(9) . ?
Re4 O37 1.716(9) . ?
Re4 O39 1.723(8) . ?
Re4 O38 1.727(8) . ?
O3 C1 1.224(11) . ?
O4 C4 1.207(12) . ?
O5 C7 1.227(12) . ?
O6 C10 1.246(12) . ?
O7 C13 1.238(12) . ?
O8 C16 1.206(13) . ?
O9 C19 1.239(12) . ?
O10 C22 1.215(12) . ?
O11 C25 1.214(12) . ?
O12 C28 1.209(12) . ?
O13 C31 1.236(12) . ?
O14 C34 1.211(12) . ?
O19 H19A 0.9105 . ?
O19 H19B 0.9027 . ?
O20 H20A 0.7908 . ?
O20 H20B 0.9177 . ?
O21 H21A 0.8834 . ?
O21 H21B 0.8517 . ?
O26 N25 1.248(11) . ?
O27 N25 1.276(10) . ?
O28 N25 1.237(11) . ?
O29 H29A 0.9320 . ?
O29 H29B 0.8154 . ?
O30 H30A 0.9160 . ?
O30 H30B 0.8216 . ?
O31 H31A 0.7987 . ?
O31 H31B 0.8494 . ?
O32 H32A 0.8254 . ?
O32 H32B 0.8190 . ?
O41 H41A 0.8213 . ?
O41 H41B 0.9180 . ?
O42 H42A 0.9656 . ?
O42 H42B 0.9490 . ?
O43 H43A 0.9659 . ?
O43 H43B 0.9161 . ?
N1 C1 1.354(12) . ?
N1 C35 1.454(13) . ?
N1 C3 1.467(13) . ?
N2 C1 1.365(13) . ?
N2 C5 1.440(12) . ?
N2 C2 1.442(12) . ?
N3 C4 1.357(13) . ?
N3 C2 1.452(12) . ?
N3 C6 1.454(13) . ?
N4 C4 1.385(13) . ?
N4 C3 1.430(12) . ?
N4 C36 1.456(12) . ?
N5 C7 1.359(12) . ?
N5 C9 1.445(12) . ?
N5 C5 1.451(12) . ?
N6 C7 1.387(12) . ?
N6 C11 1.436(12) . ?
N6 C8 1.452(12) . ?
N7 C10 1.370(14) . ?
N7 C8 1.444(12) . ?
N7 C12 1.465(14) . ?
N8 C10 1.335(14) . ?
N8 C6 1.456(13) . ?
N8 C9 1.473(11) . ?
N9 C13 1.352(13) . ?
N9 C11 1.449(12) . ?
N9 C15 1.471(12) . ?
N10 C13 1.361(12) . ?
N10 C17 1.438(13) . ?
N10 C14 1.466(13) . ?
N11 C16 1.387(14) . ?
N11 C14 1.442(12) . ?
N11 C18 1.467(13) . ?
N12 C16 1.370(13) . ?
N12 C15 1.445(12) . ?
N12 C12 1.443(14) . ?
N13 C19 1.345(13) . ?
N13 C17 1.456(12) . ?
N13 C21 1.460(12) . ?
N14 C19 1.362(12) . ?
N14 C23 1.411(13) . ?
N14 C20 1.462(12) . ?
N15 C22 1.363(14) . ?
N15 C24 1.444(12) . ?
N15 C20 1.448(12) . ?
N16 C22 1.363(13) . ?
N16 C21 1.441(13) . ?
N16 C18 1.466(13) . ?
N17 C25 1.384(13) . ?
N17 C23 1.432(12) . ?
N17 C27 1.428(12) . ?
N18 C25 1.386(12) . ?
N18 C29 1.412(13) . ?
N18 C26 1.450(12) . ?
N19 C28 1.398(13) . ?
N19 C26 1.444(12) . ?
N19 C30 1.443(13) . ?
N20 C28 1.372(13) . ?
N20 C24 1.423(13) . ?
N20 C27 1.479(12) . ?
N21 C31 1.343(13) . ?
N21 C33 1.457(12) . ?
N21 C29 1.459(13) . ?
N22 C31 1.370(13) . ?
N22 C35 1.429(13) . ?
N22 C32 1.460(12) . ?
N23 C34 1.371(13) . ?
N23 C32 1.438(13) . ?
N23 C36 1.462(13) . ?
N24 C34 1.362(13) . ?
N24 C33 1.449(12) . ?
N24 C30 1.461(12) . ?
C2 C3 1.546(14) . ?
C2 H2 0.9800 . ?
C3 H3 0.9800 . ?
C5 H5A 0.9700 . ?
C5 H5B 0.9700 . ?
C6 H6A 0.9700 . ?
C6 H6B 0.9700 . ?
C8 C9 1.563(14) . ?
C8 H8 0.9800 . ?
C9 H9 0.9800 . ?
C11 H11A 0.9700 . ?
C11 H11B 0.9700 . ?
C12 H12A 0.9700 . ?
C12 H12B 0.9700 . ?
C14 C15 1.528(14) . ?
C14 H14 0.9800 . ?
C15 H15 0.9800 . ?
C17 H17A 0.9700 . ?
C17 H17B 0.9700 . ?
C18 H18A 0.9700 . ?
C18 H18B 0.9700 . ?
C20 C21 1.555(14) . ?
C20 H20 0.9800 . ?
C21 H21 0.9800 . ?
C23 H23A 0.9700 . ?
C23 H23B 0.9700 . ?
C24 H24A 0.9700 . ?
C24 H24B 0.9700 . ?
C26 C27 1.552(13) . ?
C26 H26 0.9800 . ?
C27 H27 0.9800 . ?
C29 H29C 0.9700 . ?
C29 H29D 0.9700 . ?
C30 H30C 0.9700 . ?
C30 H30D 0.9700 . ?
C32 C33 1.558(14) . ?
C32 H32 0.9800 . ?
C33 H33 0.9800 . ?
C35 H35A 0.9700 . ?
C35 H35B 0.9700 . ?
C36 H36A 0.9700 . ?
C36 H36B 0.9700 . ?

loop_
_geom_hbond_atom_site_label_D
_geom_hbond_atom_site_label_H
_geom_hbond_atom_site_label_A
_geom_hbond_distance_DH
_geom_hbond_distance_HA
_geom_hbond_distance_DA
_geom_hbond_angle_DHA
_geom_hbond_site_symmetry_A
O19 H19A O13 0.91 1.77 2.680(11) 175.0 .
O19 H19B O22 0.90 2.21 3.092(12) 166.3 .
O20 H20A O8 0.79 2.29 2.709(13) 114.3 4_575
O21 H21A O33 0.88 1.85 2.59(2) 140.0 .
O29 H29A O5 0.93 1.83 2.721(10) 157.8 .
O29 H29B O19 0.82 2.36 3.066(11) 145.9 .
O30 H30A O37 0.92 1.88 2.780(11) 167.2 .
O30 H30B O14 0.82 2.19 2.804(10) 131.4 4_575
O31 H31A O44 0.80 2.03 2.679(13) 138.8 .
O31 H31B O12 0.85 2.01 2.689(10) 135.8 4_575
O32 H32A O11 0.83 1.93 2.685(9) 151.2 .
O32 H32B O43 0.82 1.96 2.728(12) 155.2 .
O41 H41A O29 0.82 1.95 2.664(11) 144.9 .
O41 H41B O6 0.92 1.88 2.753(10) 157.8 4_575
O42 H42A O13 0.97 1.96 2.925(14) 174.8 .
O43 H43A O10 0.97 1.93 2.800(12) 149.2 4_575
